data_7002539
loop_
_publ_author_name
'Lin, Ya-Chi'
'Yu, Kuo-Hsuan'
'Huang, Shou-Ling'
'Liu, Yi-Hung'
'Wang, Yu'
'Liu, Shiuh-Tzung'
'Chen, Jwu-Ting'

_publ_section_title
;
 Alternating ethylene-norbornene copolymerization catalyzed by cationic
 organopalladium complexes bearing hemilabile bidentate ligands of
 \a-amino-pyridines
;
_journal_issue 41
_journal_name_full 'Dalton Transactions'
_journal_page_first 9058
_journal_page_last 9067
_journal_paper_doi 10.1039/b912068h
_journal_year 2009
_chemical_formula_sum 'C12 H21 Cl N2 Pd'
_chemical_formula_weight 335.16
_chemical_name_systematic
;
?
;
_space_group_IT_number 19
_symmetry_cell_setting orthorhombic
_symmetry_space_group_name_Hall 'P 2ac 2ab'
_symmetry_space_group_name_H-M 'P 21 21 21'
_atom_sites_solution_hydrogens geom
_atom_sites_solution_primary direct
_atom_sites_solution_secondary difmap
_audit_creation_method SHELXL-97
_cell_angle_alpha 90.00
_cell_angle_beta 90.00
_cell_angle_gamma 90.00
_cell_formula_units_Z 4
_cell_length_a 9.19000(10)
_cell_length_b 10.12680(10)
_cell_length_c 15.3491(2)
_cell_measurement_reflns_used 30408
_cell_measurement_temperature 295(2)
_cell_measurement_theta_max 27.5
_cell_measurement_theta_min 1
_cell_volume 1428.47(3)
_computing_cell_refinement 'HKL Denzo & Scalepack (Otwinowski & Minor)'
_computing_data_collection 'COLLECT (Nonius BV)'
_computing_data_reduction 'HKL Denzo & Scalepack (Otwinowski & Minor)'
_computing_molecular_graphics SHELXTL
_computing_publication_material SHELXTL
_computing_structure_refinement 'SHELXL-97 (Sheldrick, 1997)'
_computing_structure_solution 'SHELXS-97 (Sheldrick, 1990)'
_diffrn_ambient_temperature 295(2)
_diffrn_measured_fraction_theta_full 0.993
_diffrn_measured_fraction_theta_max 0.993
_diffrn_measurement_method CCD
_diffrn_radiation_monochromator graphite
_diffrn_radiation_source 'fine-focus sealed tube'
_diffrn_radiation_type MoK\a
_diffrn_radiation_wavelength 0.71073
_diffrn_reflns_av_R_equivalents 0.0226
_diffrn_reflns_av_sigmaI/netI 0.0195
_diffrn_reflns_limit_h_max 11
_diffrn_reflns_limit_h_min -11
_diffrn_reflns_limit_k_max 13
_diffrn_reflns_limit_k_min -13
_diffrn_reflns_limit_l_max 19
_diffrn_reflns_limit_l_min -16
_diffrn_reflns_number 9298
_diffrn_reflns_theta_full 27.46
_diffrn_reflns_theta_max 27.46
_diffrn_reflns_theta_min 2.41
_exptl_absorpt_coefficient_mu 1.464
_exptl_absorpt_correction_T_max 0.804
_exptl_absorpt_correction_T_min 0.732
_exptl_absorpt_correction_type multi-scan
_exptl_absorpt_process_details
;
multi-scan from symmetry-related measurements
Sortav (Blessing 1995)
;
_exptl_crystal_colour yellow
_exptl_crystal_density_diffrn 1.558
_exptl_crystal_density_method 'not measured'
_exptl_crystal_description plate
_exptl_crystal_F_000 680
_exptl_crystal_size_max 0.25
_exptl_crystal_size_mid 0.20
_exptl_crystal_size_min 0.15
_refine_diff_density_max 0.498
_refine_diff_density_min -0.617
_refine_diff_density_rms 0.233
_refine_ls_abs_structure_details 'Flack H D (1983), Acta Cryst. A39, 876-881'
_refine_ls_abs_structure_Flack 0.33(2)
_refine_ls_extinction_coef 0.0132(9)
_refine_ls_extinction_expression Fc^*^=kFc[1+0.001xFc^2^\l^3^/sin(2\q)]^-1/4^
_refine_ls_extinction_method SHELXL
_refine_ls_goodness_of_fit_ref 1.094
_refine_ls_hydrogen_treatment mixed
_refine_ls_matrix_type full
_refine_ls_number_parameters 146
_refine_ls_number_reflns 3239
_refine_ls_number_restraints 0
_refine_ls_restrained_S_all 1.094
_refine_ls_R_factor_all 0.0185
_refine_ls_R_factor_gt 0.0156
_refine_ls_shift/su_max 0.001
_refine_ls_shift/su_mean 0.000
_refine_ls_structure_factor_coef Fsqd
_refine_ls_weighting_details 'calc w=1/[\s^2^(Fo^2^)+(0.0278P)^2^+0.1776P] where P=(Fo^2^+2Fc^2^)/3'
_refine_ls_weighting_scheme calc
_refine_ls_wR_factor_gt 0.0419
_refine_ls_wR_factor_ref 0.0466
_reflns_number_gt 3182
_reflns_number_total 3239
_reflns_threshold_expression >2sigma(I)
_cod_data_source_file b912068h.txt
_cod_data_source_block ic11164
_cod_depositor_comments
;
The following automatic conversions were performed:
'_symmetry_cell_setting' value 'Orthorhombic' changed to 'orthorhombic'
according to '/home/saulius/struct/CIF-dictionaries/cif_core.dic'
dictionary named 'cif_core.dic' version 2.4.1 from 2010-06-29.

Automatic conversion script
Id: cif_fix_enum 1527 2010-12-29 10:47:43Z saulius 
;
_cod_original_sg_symbol_H-M P2(1)2(1)2(1)
_cod_database_code 7002539

loop_
_symmetry_equiv_pos_as_xyz
'x, y, z'
'-x+1/2, -y, z+1/2'
'-x, y+1/2, -z+1/2'
'x+1/2, -y+1/2, -z'

loop_
_atom_site_label
_atom_site_type_symbol
_atom_site_fract_x
_atom_site_fract_y
_atom_site_fract_z
_atom_site_U_iso_or_equiv
_atom_site_adp_type
_atom_site_occupancy
_atom_site_symmetry_multiplicity
_atom_site_calc_flag
_atom_site_refinement_flags
_atom_site_disorder_assembly
_atom_site_disorder_group
Pd1 Pd 0.489723(15) 0.102296(12) 0.163501(8) 0.02912(6) Uani 1 1 d . . .
Cl1 Cl 0.66441(6) -0.05629(5) 0.13340(4) 0.04288(14) Uani 1 1 d . . .
N1 N 0.30948(18) -0.01766(17) 0.12379(11) 0.0350(4) Uani 1 1 d . . .
N2 N 0.31670(18) 0.23443(16) 0.18547(11) 0.0322(4) Uani 1 1 d . . .
H2 H 0.3419 0.2842 0.2325 0.039 Uiso 1 1 calc R . .
C1 C 0.6446(3) 0.2222(2) 0.21332(16) 0.0464(5) Uani 1 1 d . . .
H1A H 0.6007 0.3029 0.2328 0.070 Uiso 1 1 calc R . .
H1B H 0.7156 0.2413 0.1692 0.070 Uiso 1 1 calc R . .
H1C H 0.6911 0.1792 0.2616 0.070 Uiso 1 1 calc R . .
C2 C 0.3082(3) -0.1253(2) 0.07335(15) 0.0435(5) Uani 1 1 d . . .
H2A H 0.3960 -0.1579 0.0522 0.052 Uiso 1 1 calc R . .
C3 C 0.1808(3) -0.1897(3) 0.05160(16) 0.0551(6) Uani 1 1 d . . .
H3A H 0.1823 -0.2641 0.0161 0.066 Uiso 1 1 calc R . .
C4 C 0.0526(3) -0.1418(3) 0.08327(18) 0.0591(7) Uani 1 1 d . . .
H4A H -0.0344 -0.1839 0.0697 0.071 Uiso 1 1 calc R . .
C5 C 0.0519(2) -0.0304(3) 0.13571(16) 0.0506(6) Uani 1 1 d . . .
H5A H -0.0347 0.0034 0.1577 0.061 Uiso 1 1 calc R . .
C6 C 0.1835(2) 0.0288(2) 0.15444(14) 0.0370(4) Uani 1 1 d . . .
C7 C 0.1948(2) 0.1473(2) 0.21394(14) 0.0372(4) Uani 1 1 d . . .
H7A H 0.1035 0.1970 0.2118 0.045 Uiso 1 1 calc R . .
C8 C 0.2224(3) 0.1014(2) 0.30759(14) 0.0475(5) Uani 1 1 d . . .
H8A H 0.2285 0.1769 0.3452 0.071 Uiso 1 1 calc R . .
H8B H 0.3121 0.0530 0.3100 0.071 Uiso 1 1 calc R . .
H8C H 0.1439 0.0457 0.3262 0.071 Uiso 1 1 calc R . .
C9 C 0.2821(3) 0.3307(2) 0.11173(14) 0.0420(5) Uani 1 1 d . . .
C10 C 0.1461(3) 0.4114(3) 0.1334(2) 0.0659(7) Uani 1 1 d . . .
H10A H 0.0639 0.3534 0.1382 0.099 Uiso 1 1 calc R . .
H10B H 0.1288 0.4745 0.0878 0.099 Uiso 1 1 calc R . .
H10C H 0.1604 0.4569 0.1875 0.099 Uiso 1 1 calc R . .
C11 C 0.4093(3) 0.4245(2) 0.10457(18) 0.0568(6) Uani 1 1 d . . .
H11A H 0.4960 0.3756 0.0911 0.085 Uiso 1 1 calc R . .
H11B H 0.4221 0.4700 0.1589 0.085 Uiso 1 1 calc R . .
H11C H 0.3908 0.4875 0.0591 0.085 Uiso 1 1 calc R . .
C12 C 0.2620(4) 0.2584(3) 0.02603(17) 0.0675(8) Uani 1 1 d . . .
H12A H 0.3478 0.2078 0.0134 0.101 Uiso 1 1 calc R . .
H12B H 0.2458 0.3213 -0.0197 0.101 Uiso 1 1 calc R . .
H12C H 0.1797 0.2003 0.0302 0.101 Uiso 1 1 calc R . .

loop_
_atom_site_aniso_label
_atom_site_aniso_U_11
_atom_site_aniso_U_22
_atom_site_aniso_U_33
_atom_site_aniso_U_23
_atom_site_aniso_U_13
_atom_site_aniso_U_12
Pd1 0.02659(8) 0.02956(9) 0.03120(9) -0.00156(5) 0.00019(5) 0.00000(5)
Cl1 0.0343(3) 0.0417(3) 0.0526(3) -0.0003(2) 0.0041(2) 0.0091(2)
N1 0.0316(8) 0.0346(8) 0.0390(8) -0.0041(7) -0.0023(7) -0.0031(7)
N2 0.0322(8) 0.0317(8) 0.0328(8) -0.0036(7) 0.0014(6) 0.0025(6)
C1 0.0438(12) 0.0450(12) 0.0504(13) -0.0078(10) -0.0098(10) -0.0084(10)
C2 0.0477(12) 0.0385(11) 0.0444(11) -0.0103(9) -0.0003(10) -0.0019(9)
C3 0.0673(16) 0.0498(13) 0.0483(13) -0.0106(11) -0.0070(12) -0.0191(13)
C4 0.0508(14) 0.0704(16) 0.0562(14) -0.0048(12) -0.0059(12) -0.0287(13)
C5 0.0335(11) 0.0657(15) 0.0527(12) -0.0033(11) -0.0002(9) -0.0114(10)
C6 0.0329(9) 0.0413(10) 0.0369(10) 0.0009(9) -0.0010(8) -0.0038(8)
C7 0.0295(10) 0.0395(10) 0.0425(11) -0.0028(9) 0.0051(8) 0.0023(8)
C8 0.0594(14) 0.0448(12) 0.0384(11) -0.0024(10) 0.0102(10) -0.0062(11)
C9 0.0483(12) 0.0390(11) 0.0388(11) 0.0042(9) -0.0032(9) 0.0085(9)
C10 0.0575(15) 0.0574(15) 0.0828(19) 0.0172(14) 0.0043(14) 0.0241(13)
C11 0.0636(15) 0.0468(13) 0.0600(15) 0.0158(12) 0.0078(12) -0.0011(11)
C12 0.105(3) 0.0576(15) 0.0393(12) 0.0060(12) -0.0193(14) 0.0031(17)

loop_
_atom_type_symbol
_atom_type_description
_atom_type_scat_dispersion_real
_atom_type_scat_dispersion_imag
_atom_type_scat_source
C C 0.0033 0.0016 'International Tables Vol C Tables 4.2.6.8 and 6.1.1.4'
H H 0.0000 0.0000 'International Tables Vol C Tables 4.2.6.8 and 6.1.1.4'
N N 0.0061 0.0033 'International Tables Vol C Tables 4.2.6.8 and 6.1.1.4'
Cl Cl 0.1484 0.1585 'International Tables Vol C Tables 4.2.6.8 and 6.1.1.4'
Pd Pd -0.9988 1.0072 'International Tables Vol C Tables 4.2.6.8 and 6.1.1.4'

loop_
_geom_angle_atom_site_label_1
_geom_angle_atom_site_label_2
_geom_angle_atom_site_label_3
_geom_angle
_geom_angle_site_symmetry_1
_geom_angle_site_symmetry_3
_geom_angle_publ_flag
C1 Pd1 N2 95.14(8) . . ?
C1 Pd1 N1 173.05(9) . . ?
N2 Pd1 N1 79.75(7) . . ?
C1 Pd1 Cl1 90.21(7) . . ?
N2 Pd1 Cl1 174.64(5) . . ?
N1 Pd1 Cl1 94.93(5) . . ?
C6 N1 C2 118.93(18) . . ?
C6 N1 Pd1 111.73(13) . . ?
C2 N1 Pd1 129.32(15) . . ?
C7 N2 C9 116.02(16) . . ?
C7 N2 Pd1 103.76(11) . . ?
C9 N2 Pd1 116.37(12) . . ?
C7 N2 H2 106.7 . . ?
C9 N2 H2 106.7 . . ?
Pd1 N2 H2 106.7 . . ?
Pd1 C1 H1A 109.5 . . ?
Pd1 C1 H1B 109.5 . . ?
H1A C1 H1B 109.5 . . ?
Pd1 C1 H1C 109.5 . . ?
H1A C1 H1C 109.5 . . ?
H1B C1 H1C 109.5 . . ?
N1 C2 C3 122.1(2) . . ?
N1 C2 H2A 118.9 . . ?
C3 C2 H2A 118.9 . . ?
C4 C3 C2 118.6(2) . . ?
C4 C3 H3A 120.7 . . ?
C2 C3 H3A 120.7 . . ?
C3 C4 C5 120.0(2) . . ?
C3 C4 H4A 120.0 . . ?
C5 C4 H4A 120.0 . . ?
C6 C5 C4 118.1(2) . . ?
C6 C5 H5A 120.9 . . ?
C4 C5 H5A 120.9 . . ?
N1 C6 C5 122.2(2) . . ?
N1 C6 C7 115.65(16) . . ?
C5 C6 C7 122.10(19) . . ?
N2 C7 C6 110.15(15) . . ?
N2 C7 C8 109.27(18) . . ?
C6 C7 C8 109.76(18) . . ?
N2 C7 H7A 109.2 . . ?
C6 C7 H7A 109.2 . . ?
C8 C7 H7A 109.2 . . ?
C7 C8 H8A 109.5 . . ?
C7 C8 H8B 109.5 . . ?
H8A C8 H8B 109.5 . . ?
C7 C8 H8C 109.5 . . ?
H8A C8 H8C 109.5 . . ?
H8B C8 H8C 109.5 . . ?
C11 C9 C12 109.6(2) . . ?
C11 C9 N2 107.11(18) . . ?
C12 C9 N2 111.11(17) . . ?
C11 C9 C10 108.2(2) . . ?
C12 C9 C10 110.3(2) . . ?
N2 C9 C10 110.50(19) . . ?
C9 C10 H10A 109.5 . . ?
C9 C10 H10B 109.5 . . ?
H10A C10 H10B 109.5 . . ?
C9 C10 H10C 109.5 . . ?
H10A C10 H10C 109.5 . . ?
H10B C10 H10C 109.5 . . ?
C9 C11 H11A 109.5 . . ?
C9 C11 H11B 109.5 . . ?
H11A C11 H11B 109.5 . . ?
C9 C11 H11C 109.5 . . ?
H11A C11 H11C 109.5 . . ?
H11B C11 H11C 109.5 . . ?
C9 C12 H12A 109.5 . . ?
C9 C12 H12B 109.5 . . ?
H12A C12 H12B 109.5 . . ?
C9 C12 H12C 109.5 . . ?
H12A C12 H12C 109.5 . . ?
H12B C12 H12C 109.5 . . ?

loop_
_geom_bond_atom_site_label_1
_geom_bond_atom_site_label_2
_geom_bond_distance
_geom_bond_site_symmetry_2
_geom_bond_publ_flag
Pd1 C1 2.021(2) . ?
Pd1 N2 2.1054(16) . ?
Pd1 N1 2.1426(16) . ?
Pd1 Cl1 2.3172(5) . ?
N1 C6 1.335(3) . ?
N1 C2 1.337(3) . ?
N2 C7 1.492(2) . ?
N2 C9 1.527(3) . ?
N2 H2 0.9100 . ?
C1 H1A 0.9600 . ?
C1 H1B 0.9600 . ?
C1 H1C 0.9600 . ?
C2 C3 1.382(3) . ?
C2 H2A 0.9300 . ?
C3 C4 1.363(4) . ?
C3 H3A 0.9300 . ?
C4 C5 1.386(4) . ?
C4 H4A 0.9300 . ?
C5 C6 1.380(3) . ?
C5 H5A 0.9300 . ?
C6 C7 1.511(3) . ?
C7 C8 1.532(3) . ?
C7 H7A 0.9800 . ?
C8 H8A 0.9600 . ?
C8 H8B 0.9600 . ?
C8 H8C 0.9600 . ?
C9 C11 1.510(4) . ?
C9 C12 1.517(3) . ?
C9 C10 1.530(3) . ?
C10 H10A 0.9600 . ?
C10 H10B 0.9600 . ?
C10 H10C 0.9600 . ?
C11 H11A 0.9600 . ?
C11 H11B 0.9600 . ?
C11 H11C 0.9600 . ?
C12 H12A 0.9600 . ?
C12 H12B 0.9600 . ?
C12 H12C 0.9600 . ?
